data_2205915
loop_
_publ_author_name
'Luping Lv'
'Guan-Xiang Zhong'
'Wei-Xiao Hu'
'Wei Zhou'
'Hai-Bo Shi'

_publ_section_title 3,6-Dipropyl-<i>N,N</i>'-di-<i>o</i>-tolyl-1,2,4,5-tetrazine-1,4-dicarboxamide
_journal_issue 6
_journal_name_full 'Acta Crystallographica Section E'
_journal_page_first o1622
_journal_page_last o1623
_journal_paper_doi 10.1107/S1600536805013930
_journal_volume 61
_journal_year 2005
_chemical_formula_iupac 'C24 H30 N6 O2'
_chemical_formula_moiety 'C24 H30 N6 O2'
_chemical_formula_sum 'C24 H30 N6 O2'
_chemical_formula_weight 434.54
_chemical_name_systematic
;
3,6-Dipropyl-N,N'-di-o-tolyl-1,2,4,5-tetrazine-1,4-dicarboxamide
;
_space_group_IT_number 15
_symmetry_cell_setting monoclinic
_symmetry_space_group_name_Hall '-C 2yc'
_symmetry_space_group_name_H-M 'C 1 2/c 1'
_atom_sites_solution_hydrogens geom
_atom_sites_solution_primary direct
_atom_sites_solution_secondary difmap
_audit_creation_method SHELXL-97
_cell_angle_alpha 90.00
_cell_angle_beta 90.700(10)
_cell_angle_gamma 90.00
_cell_formula_units_Z 8
_cell_length_a 24.083(3)
_cell_length_b 7.784(3)
_cell_length_c 24.461(4)
_cell_measurement_reflns_used 25
_cell_measurement_temperature 298(2)
_cell_measurement_theta_max 10.87
_cell_measurement_theta_min 9.73
_cell_volume 4585(2)
_computing_cell_refinement 'CAD-4 EXPRESS'
_computing_data_collection 'CAD-4 EXPRESS (Enraf--Nonius, 1994)'
_computing_data_reduction 'XCAD (McArdle, 2000)'
_computing_molecular_graphics 'ORTEX (McArdle, 1995)'
_computing_publication_material SHELXL97
_computing_structure_refinement 'SHELXL97 (Sheldrick, 1997)'
_computing_structure_solution 'SHELXS97 (Sheldrick, 1997)'
_diffrn_ambient_temperature 298(2)
_diffrn_measured_fraction_theta_full 1.000
_diffrn_measured_fraction_theta_max 1.000
_diffrn_measurement_device_type 'Enraf--Nonius CAD-4'
_diffrn_measurement_method \w/2\q
_diffrn_radiation_monochromator graphite
_diffrn_radiation_source 'fine-focus sealed tube'
_diffrn_radiation_type MoK\a
_diffrn_radiation_wavelength 0.71073
_diffrn_reflns_av_R_equivalents 0.0577
_diffrn_reflns_av_sigmaI/netI 0.0793
_diffrn_reflns_limit_h_max 28
_diffrn_reflns_limit_h_min 0
_diffrn_reflns_limit_k_max 9
_diffrn_reflns_limit_k_min -1
_diffrn_reflns_limit_l_max 29
_diffrn_reflns_limit_l_min -29
_diffrn_reflns_number 4874
_diffrn_reflns_theta_full 25.17
_diffrn_reflns_theta_max 25.17
_diffrn_reflns_theta_min 1.67
_diffrn_standards_decay_% <1
_diffrn_standards_interval_count 100
_diffrn_standards_interval_time 60
_diffrn_standards_number 3
_exptl_absorpt_coefficient_mu 0.083
_exptl_absorpt_correction_T_max 0.9835
_exptl_absorpt_correction_T_min 0.9654
_exptl_absorpt_correction_type empirical
_exptl_absorpt_process_details '(North et al., 1968)'
_exptl_crystal_colour Colorless
_exptl_crystal_density_diffrn 1.259
_exptl_crystal_density_method 'not measured'
_exptl_crystal_description Block
_exptl_crystal_F_000 1856
_exptl_crystal_size_max 0.30
_exptl_crystal_size_mid 0.30
_exptl_crystal_size_min 0.20
_refine_diff_density_max 0.273
_refine_diff_density_min -0.309
_refine_ls_extinction_method none
_refine_ls_goodness_of_fit_ref 1.189
_refine_ls_hydrogen_treatment constr
_refine_ls_matrix_type full
_refine_ls_number_parameters 301
_refine_ls_number_reflns 4117
_refine_ls_number_restraints 2
_refine_ls_restrained_S_all 1.189
_refine_ls_R_factor_all 0.1613
_refine_ls_R_factor_gt 0.0674
_refine_ls_shift/su_max 0.000
_refine_ls_shift/su_mean 0.000
_refine_ls_structure_factor_coef Fsqd
_refine_ls_weighting_details 'calc w = 1/[\s^2^(Fo^2^)+(0.0885P)^2^+14.4993P] where P = (Fo^2^+2Fc^2^)/3'
_refine_ls_weighting_scheme calc
_refine_ls_wR_factor_gt 0.2269
_refine_ls_wR_factor_ref 0.2610
_reflns_number_gt 2511
_reflns_number_total 4117
_reflns_threshold_expression I>2\s(I)
_cod_data_source_file cv6504.cif
_cod_data_source_block I
_cod_depositor_comments
;
The following automatic conversions were performed:
'_symmetry_cell_setting' value 'Monoclinic' changed to 'monoclinic'
according to '/home/saulius/struct/CIF-dictionaries/cif_core.dic'
dictionary named 'cif_core.dic' version 2.4.1 from 2010-06-29.

Automatic conversion script
Id: cif_fix_enum 1527 2010-12-29 10:47:43Z saulius 

The following automatic conversions were performed:

'_symmetry_cell_setting' value 'Monoclinic' changed to 'monoclinic'
according to /home/saulius/struct/CIF-dictionaries/cif_core.dic
dictionary named 'cif_core.dic' version 2.4.1 from 2010-06-29.

Automatic conversion script
Id: cif_fix_values 1715 2011-07-08 13:25:40Z adriana 
;
_cod_original_sg_symbol_H-M 'C 2/c'
_cod_database_code 2205915
_cod_database_fobs_code 2205915

loop_
_symmetry_equiv_pos_as_xyz
'x, y, z'
'x, -y, z+1/2'
'x+1/2, y+1/2, z'
'x+1/2, -y+1/2, z+1/2'
'-x, -y, -z'
'-x, y, -z-1/2'
'-x+1/2, -y+1/2, -z'
'-x+1/2, y+1/2, -z-1/2'

loop_
_atom_site_label
_atom_site_fract_x
_atom_site_fract_y
_atom_site_fract_z
_atom_site_U_iso_or_equiv
_atom_site_adp_type
_atom_site_calc_flag
_atom_site_refinement_flags
_atom_site_occupancy
_atom_site_type_symbol
O1 -0.02545(15) 0.4240(5) 0.11624(14) 0.0573(11) Uani d . 1 O
O2 0.13681(15) 0.2040(6) 0.22374(15) 0.0626(11) Uani d . 1 O
N1 0.06724(18) 0.4712(6) 0.13030(17) 0.0466(11) Uani d D 1 N
H1 0.0897(16) 0.499(6) 0.1562(14) 0.040(14) Uiso d D 1 H
N2 0.00469(16) 0.5231(5) 0.19906(15) 0.0413(10) Uani d . 1 N
N3 0.05230(16) 0.5824(5) 0.22871(16) 0.0405(10) Uani d . 1 N
N4 0.12226(18) 0.1896(6) 0.31557(18) 0.0474(11) Uani d D 1 N
H4A 0.0953(16) 0.176(8) 0.3387(17) 0.060(18) Uiso d D 1 H
N5 0.05256(16) 0.1182(5) 0.25413(16) 0.0409(10) Uani d . 1 N
N6 0.02372(17) 0.0613(5) 0.30137(15) 0.0420(10) Uani d . 1 N
C1 0.1842(2) 0.4553(10) 0.1262(3) 0.0717(19) Uani d . 1 C
H1A 0.1781 0.5749 0.1372 0.108 Uiso calc R 1 H
H1B 0.2232 0.4395 0.1165 0.108 Uiso calc R 1 H
H1C 0.1751 0.3788 0.1567 0.108 Uiso calc R 1 H
C2 0.1478(2) 0.4137(7) 0.0779(2) 0.0485(13) Uani d . 1 C
C3 0.1719(3) 0.3648(9) 0.0290(3) 0.0714(19) Uani d . 1 C
H3 0.2104 0.3595 0.0269 0.086 Uiso calc R 1 H
C4 0.1402(3) 0.3239(10) -0.0164(3) 0.080(2) Uani d . 1 C
H4 0.1571 0.2901 -0.0487 0.096 Uiso calc R 1 H
C5 0.0838(3) 0.3337(9) -0.0135(3) 0.0740(19) Uani d . 1 C
H5 0.0622 0.3092 -0.0443 0.089 Uiso calc R 1 H
C6 0.0584(3) 0.3796(8) 0.0346(2) 0.0601(16) Uani d . 1 C
H6 0.0199 0.3843 0.0363 0.072 Uiso calc R 1 H
C7 0.0906(2) 0.4190(6) 0.08058(19) 0.0435(13) Uani d . 1 C
C8 0.0135(2) 0.4708(6) 0.1449(2) 0.0411(12) Uani d . 1 C
C9 0.0462(2) 0.5749(6) 0.28026(19) 0.0386(12) Uani d . 1 C
C10 0.09181(19) 0.6420(7) 0.3164(2) 0.0421(12) Uani d . 1 C
H10A 0.1052 0.5492 0.3395 0.051 Uiso calc R 1 H
H10B 0.0767 0.7301 0.3400 0.051 Uiso calc R 1 H
C11 0.1402(2) 0.7165(8) 0.2857(2) 0.0503(14) Uani d . 1 C
H11A 0.1271 0.8085 0.2621 0.060 Uiso calc R 1 H
H11B 0.1563 0.6282 0.2628 0.060 Uiso calc R 1 H
C12 0.1850(2) 0.7864(8) 0.3249(2) 0.0634(17) Uani d . 1 C
H12A 0.1682 0.8697 0.3498 0.095 Uiso calc R 1 H
H12B 0.2142 0.8427 0.3039 0.095 Uiso calc R 1 H
H12C 0.2011 0.6914 0.3461 0.095 Uiso calc R 1 H
C21 0.1330(2) 0.1928(10) 0.4316(2) 0.0711(18) Uani d . 1 C
H21A 0.1002 0.2669 0.4290 0.107 Uiso calc R 1 H
H21B 0.1470 0.1915 0.4694 0.107 Uiso calc R 1 H
H21C 0.1229 0.0758 0.4204 0.107 Uiso calc R 1 H
C22 0.1775(2) 0.2609(7) 0.3943(2) 0.0502(14) Uani d . 1 C
C23 0.2253(3) 0.3345(9) 0.4171(3) 0.0663(17) Uani d . 1 C
H23 0.2291 0.3413 0.4549 0.080 Uiso calc R 1 H
C24 0.2670(2) 0.3974(9) 0.3847(3) 0.073(2) Uani d . 1 C
H24 0.2986 0.4460 0.4004 0.088 Uiso calc R 1 H
C25 0.2615(2) 0.3877(8) 0.3290(3) 0.0642(17) Uani d . 1 C
H25 0.2897 0.4292 0.3070 0.077 Uiso calc R 1 H
C26 0.2150(2) 0.3177(8) 0.3056(2) 0.0556(15) Uani d . 1 C
H26 0.2119 0.3115 0.2677 0.067 Uiso calc R 1 H
C27 0.1724(2) 0.2558(6) 0.3377(2) 0.0419(12) Uani d . 1 C
C28 0.1075(2) 0.1712(7) 0.2623(2) 0.0420(12) Uani d . 1 C
C29 -0.0291(2) 0.0688(6) 0.29622(19) 0.0394(12) Uani d . 1 C
C30 -0.0635(2) 0.0089(7) 0.3437(2) 0.0453(13) Uani d . 1 C
H30A -0.0875 0.1024 0.3548 0.054 Uiso calc R 1 H
H30B -0.0870 -0.0848 0.3315 0.054 Uiso calc R 1 H
C31 -0.0307(2) -0.0499(8) 0.3925(2) 0.0569(15) Uani d . 1 C
H31A -0.0060 0.0415 0.4043 0.068 Uiso calc R 1 H
H31B -0.0081 -0.1479 0.3824 0.068 Uiso calc R 1 H
C32 -0.0683(3) -0.0997(9) 0.4393(2) 0.0663(17) Uani d . 1 C
H32A -0.0930 -0.0036 0.4478 0.099 Uiso calc R 1 H
H32B -0.0456 -0.1277 0.4716 0.099 Uiso calc R 1 H
H32C -0.0905 -0.2001 0.4287 0.099 Uiso calc R 1 H

loop_
_atom_site_aniso_label
_atom_site_aniso_U_11
_atom_site_aniso_U_22
_atom_site_aniso_U_33
_atom_site_aniso_U_12
_atom_site_aniso_U_13
_atom_site_aniso_U_23
O1 0.050(2) 0.069(3) 0.053(2) -0.003(2) -0.0059(18) -0.014(2)
O2 0.054(2) 0.085(3) 0.049(2) -0.020(2) 0.0100(19) -0.002(2)
N1 0.047(3) 0.050(3) 0.043(3) -0.001(2) -0.003(2) -0.003(2)
N2 0.039(2) 0.047(3) 0.038(2) 0.000(2) -0.0042(18) -0.0034(19)
N3 0.041(2) 0.036(2) 0.044(2) -0.0010(19) -0.0025(18) -0.0029(19)
N4 0.046(3) 0.050(3) 0.046(3) 0.000(2) 0.005(2) 0.007(2)
N5 0.040(2) 0.042(3) 0.041(2) -0.002(2) 0.0086(18) 0.0025(19)
N6 0.046(3) 0.039(3) 0.041(2) -0.001(2) 0.0076(19) 0.0030(19)
C1 0.056(4) 0.089(5) 0.070(4) -0.005(4) 0.005(3) 0.012(4)
C2 0.057(3) 0.037(3) 0.052(3) 0.002(3) 0.008(3) 0.009(3)
C3 0.069(4) 0.073(5) 0.073(4) 0.014(4) 0.029(4) 0.016(4)
C4 0.106(6) 0.086(5) 0.049(4) 0.005(5) 0.022(4) -0.004(4)
C5 0.095(5) 0.076(5) 0.052(4) -0.003(4) 0.010(3) -0.011(3)
C6 0.071(4) 0.067(4) 0.043(3) 0.007(3) -0.001(3) -0.002(3)
C7 0.057(3) 0.031(3) 0.042(3) 0.007(2) 0.008(2) 0.006(2)
C8 0.047(3) 0.032(3) 0.044(3) 0.003(2) -0.003(2) 0.003(2)
C9 0.044(3) 0.028(3) 0.044(3) 0.007(2) 0.000(2) -0.002(2)
C10 0.042(3) 0.042(3) 0.043(3) 0.004(2) -0.007(2) -0.006(2)
C11 0.042(3) 0.057(4) 0.051(3) -0.004(3) -0.007(2) 0.002(3)
C12 0.050(3) 0.074(5) 0.066(4) -0.009(3) -0.009(3) -0.006(3)
C21 0.069(4) 0.095(5) 0.050(3) 0.004(4) -0.002(3) 0.006(4)
C22 0.053(3) 0.047(3) 0.050(3) 0.012(3) -0.007(3) 0.003(3)
C23 0.061(4) 0.070(4) 0.067(4) 0.012(4) -0.014(3) -0.008(3)
C24 0.044(3) 0.073(5) 0.103(5) 0.002(3) -0.011(4) -0.011(4)
C25 0.049(3) 0.060(4) 0.084(5) -0.007(3) 0.002(3) -0.008(3)
C26 0.047(3) 0.059(4) 0.061(3) 0.000(3) 0.004(3) -0.011(3)
C27 0.043(3) 0.029(3) 0.054(3) 0.005(2) -0.003(2) 0.002(2)
C28 0.043(3) 0.035(3) 0.048(3) -0.001(2) 0.008(2) 0.003(2)
C29 0.043(3) 0.029(3) 0.046(3) -0.001(2) 0.005(2) -0.008(2)
C30 0.049(3) 0.039(3) 0.048(3) -0.006(2) 0.009(2) 0.001(2)
C31 0.061(3) 0.060(4) 0.050(3) 0.004(3) 0.010(3) 0.004(3)
C32 0.077(4) 0.069(4) 0.054(4) -0.002(3) 0.016(3) 0.016(3)

loop_
_atom_type_symbol
_atom_type_description
_atom_type_scat_dispersion_real
_atom_type_scat_dispersion_imag
_atom_type_scat_source
C C 0.0033 0.0016 'International Tables Vol C Tables 4.2.6.8 and 6.1.1.4'
H H 0.0000 0.0000 'International Tables Vol C Tables 4.2.6.8 and 6.1.1.4'
O O 0.0106 0.0060 'International Tables Vol C Tables 4.2.6.8 and 6.1.1.4'
N N 0.0061 0.0033 'International Tables Vol C Tables 4.2.6.8 and 6.1.1.4'

loop_
_geom_angle_atom_site_label_1
_geom_angle_atom_site_label_2
_geom_angle_atom_site_label_3
_geom_angle_site_symmetry_1
_geom_angle_site_symmetry_3
_geom_angle
_geom_angle_publ_flag
C8 N1 C7 . . 128.6(4) ?
C8 N1 H1 . . 114(3) ?
C7 N1 H1 . . 117(3) ?
C9 N2 C8 6_556 . 124.8(4) ?
C9 N2 N3 6_556 . 115.3(4) yes
C8 N2 N3 . . 116.4(4) ?
C9 N3 N2 . . 112.8(4) yes
C28 N4 C27 . . 128.4(4) ?
C28 N4 H4A . . 115(4) ?
C27 N4 H4A . . 116(4) ?
C28 N5 C29 . 6_556 125.2(4) ?
C28 N5 N6 . . 116.4(4) ?
C29 N5 N6 6_556 . 115.6(4) yes
C29 N6 N5 . . 113.6(4) yes
C2 C1 H1A . . 109.5 ?
C2 C1 H1B . . 109.5 ?
H1A C1 H1B . . 109.5 ?
C2 C1 H1C . . 109.5 ?
H1A C1 H1C . . 109.5 ?
H1B C1 H1C . . 109.5 ?
C7 C2 C3 . . 118.5(5) ?
C7 C2 C1 . . 122.0(5) ?
C3 C2 C1 . . 119.5(5) ?
C4 C3 C2 . . 121.7(6) ?
C4 C3 H3 . . 119.2 ?
C2 C3 H3 . . 119.2 ?
C5 C4 C3 . . 119.2(6) ?
C5 C4 H4 . . 120.4 ?
C3 C4 H4 . . 120.4 ?
C4 C5 C6 . . 120.8(6) ?
C4 C5 H5 . . 119.6 ?
C6 C5 H5 . . 119.6 ?
C5 C6 C7 . . 119.9(6) ?
C5 C6 H6 . . 120.0 ?
C7 C6 H6 . . 120.0 ?
C2 C7 C6 . . 120.0(5) ?
C2 C7 N1 . . 117.3(5) ?
C6 C7 N1 . . 122.6(5) ?
O1 C8 N1 . . 125.6(5) ?
O1 C8 N2 . . 120.4(5) ?
N1 C8 N2 . . 114.0(4) ?
N3 C9 N2 . 6_556 119.1(4) yes
N3 C9 C10 . . 118.4(4) ?
N2 C9 C10 6_556 . 122.0(4) ?
C9 C10 C11 . . 114.0(4) ?
C9 C10 H10A . . 108.7 ?
C11 C10 H10A . . 108.7 ?
C9 C10 H10B . . 108.7 ?
C11 C10 H10B . . 108.7 ?
H10A C10 H10B . . 107.6 ?
C10 C11 C12 . . 111.5(4) ?
C10 C11 H11A . . 109.3 ?
C12 C11 H11A . . 109.3 ?
C10 C11 H11B . . 109.3 ?
C12 C11 H11B . . 109.3 ?
H11A C11 H11B . . 108.0 ?
C11 C12 H12A . . 109.5 ?
C11 C12 H12B . . 109.5 ?
H12A C12 H12B . . 109.5 ?
C11 C12 H12C . . 109.5 ?
H12A C12 H12C . . 109.5 ?
H12B C12 H12C . . 109.5 ?
C22 C21 H21A . . 109.5 ?
C22 C21 H21B . . 109.5 ?
H21A C21 H21B . . 109.5 ?
C22 C21 H21C . . 109.5 ?
H21A C21 H21C . . 109.5 ?
H21B C21 H21C . . 109.5 ?
C27 C22 C23 . . 118.1(5) ?
C27 C22 C21 . . 122.4(5) ?
C23 C22 C21 . . 119.5(5) ?
C24 C23 C22 . . 121.4(6) ?
C24 C23 H23 . . 119.3 ?
C22 C23 H23 . . 119.3 ?
C25 C24 C23 . . 119.4(6) ?
C25 C24 H24 . . 120.3 ?
C23 C24 H24 . . 120.3 ?
C26 C25 C24 . . 120.6(6) ?
C26 C25 H25 . . 119.7 ?
C24 C25 H25 . . 119.7 ?
C25 C26 C27 . . 120.6(6) ?
C25 C26 H26 . . 119.7 ?
C27 C26 H26 . . 119.7 ?
C26 C27 C22 . . 119.8(5) ?
C26 C27 N4 . . 122.9(5) ?
C22 C27 N4 . . 117.2(5) ?
O2 C28 N4 . . 125.3(5) ?
O2 C28 N5 . . 120.7(5) ?
N4 C28 N5 . . 114.0(4) ?
N6 C29 N5 . 6_556 119.2(4) yes
N6 C29 C30 . . 117.7(4) ?
N5 C29 C30 6_556 . 122.9(4) ?
C31 C30 C29 . . 114.9(4) ?
C31 C30 H30A . . 108.5 ?
C29 C30 H30A . . 108.5 ?
C31 C30 H30B . . 108.5 ?
C29 C30 H30B . . 108.5 ?
H30A C30 H30B . . 107.5 ?
C30 C31 C32 . . 111.5(5) ?
C30 C31 H31A . . 109.3 ?
C32 C31 H31A . . 109.3 ?
C30 C31 H31B . . 109.3 ?
C32 C31 H31B . . 109.3 ?
H31A C31 H31B . . 108.0 ?
C31 C32 H32A . . 109.5 ?
C31 C32 H32B . . 109.5 ?
H32A C32 H32B . . 109.5 ?
C31 C32 H32C . . 109.5 ?
H32A C32 H32C . . 109.5 ?
H32B C32 H32C . . 109.5 ?

loop_
_geom_bond_atom_site_label_1
_geom_bond_atom_site_label_2
_geom_bond_site_symmetry_2
_geom_bond_distance
_geom_bond_publ_flag
O1 C8 . 1.220(6) ?
O2 C28 . 1.213(6) ?
N1 C8 . 1.348(6) ?
N1 C7 . 1.406(6) ?
N1 H1 . 0.855(19) ?
N2 C9 6_556 1.391(6) yes
N2 C8 . 1.403(6) ?
N2 N3 . 1.426(5) yes
N3 C9 . 1.273(6) yes
N4 C28 . 1.354(6) ?
N4 C27 . 1.415(6) ?
N4 H4A . 0.872(19) ?
N5 C28 . 1.397(6) ?
N5 C29 6_556 1.402(6) yes
N5 N6 . 1.426(5) yes
N6 C29 . 1.279(6) yes
C1 C2 . 1.498(8) ?
C1 H1A . 0.9801 ?
C1 H1B . 0.9801 ?
C1 H1C . 0.9801 ?
C2 C7 . 1.382(7) ?
C2 C3 . 1.388(8) ?
C3 C4 . 1.378(9) ?
C3 H3 . 0.9300 ?
C4 C5 . 1.363(9) ?
C4 H4 . 0.9300 ?
C5 C6 . 1.379(8) ?
C5 H5 . 0.9300 ?
C6 C7 . 1.391(7) ?
C6 H6 . 0.9300 ?
C9 N2 6_556 1.391(6) ?
C9 C10 . 1.495(7) ?
C10 C11 . 1.510(7) ?
C10 H10A . 0.9700 ?
C10 H10B . 0.9700 ?
C11 C12 . 1.534(7) ?
C11 H11A . 0.9700 ?
C11 H11B . 0.9700 ?
C12 H12A . 0.9801 ?
C12 H12B . 0.9801 ?
C12 H12C . 0.9801 ?
C21 C22 . 1.511(8) ?
C21 H21A . 0.9801 ?
C21 H21B . 0.9801 ?
C21 H21C . 0.9801 ?
C22 C27 . 1.389(7) ?
C22 C23 . 1.396(8) ?
C23 C24 . 1.376(9) ?
C23 H23 . 0.9300 ?
C24 C25 . 1.367(9) ?
C24 H24 . 0.9300 ?
C25 C26 . 1.364(8) ?
C25 H25 . 0.9300 ?
C26 C27 . 1.387(7) ?
C26 H26 . 0.9300 ?
C29 N5 6_556 1.402(6) ?
C29 C30 . 1.508(7) ?
C30 C31 . 1.493(7) ?
C30 H30A . 0.9700 ?
C30 H30B . 0.9700 ?
C31 C32 . 1.519(7) ?
C31 H31A . 0.9700 ?
C31 H31B . 0.9700 ?
C32 H32A . 0.9801 ?
C32 H32B . 0.9801 ?
C32 H32C . 0.9801 ?

loop_
_geom_torsion_atom_site_label_1
_geom_torsion_atom_site_label_2
_geom_torsion_atom_site_label_3
_geom_torsion_atom_site_label_4
_geom_torsion_site_symmetry_1
_geom_torsion_site_symmetry_4
_geom_torsion
_geom_torsion_publ_flag
C9 N2 N3 C9 6_556 . 41.4(5) yes
C8 N2 N3 C9 . . -158.8(4) ?
C28 N5 N6 C29 . . 158.2(4) ?
C29 N5 N6 C29 6_556 . -39.7(5) yes
C7 C2 C3 C4 . . 0.8(9) ?
C1 C2 C3 C4 . . 179.5(6) ?
C2 C3 C4 C5 . . 0.8(11) ?
C3 C4 C5 C6 . . -1.6(11) ?
C4 C5 C6 C7 . . 0.9(10) ?
C3 C2 C7 C6 . . -1.5(8) ?
C1 C2 C7 C6 . . 179.8(5) ?
C3 C2 C7 N1 . . -179.1(5) ?
C1 C2 C7 N1 . . 2.2(8) ?
C5 C6 C7 C2 . . 0.7(9) ?
C5 C6 C7 N1 . . 178.2(6) ?
C8 N1 C7 C2 . . -172.8(5) ?
C8 N1 C7 C6 . . 9.6(8) ?
C7 N1 C8 O1 . . -0.5(9) ?
C7 N1 C8 N2 . . 176.7(5) ?
C9 N2 C8 O1 6_556 . -19.7(7) ?
N3 N2 C8 O1 . . -177.4(5) ?
C9 N2 C8 N1 6_556 . 163.0(5) ?
N3 N2 C8 N1 . . 5.2(6) ?
N2 N3 C9 N2 . 6_556 -3.9(6) yes
N2 N3 C9 C10 . . -176.8(4) ?
N3 C9 C10 C11 . . 1.5(7) ?
N2 C9 C10 C11 6_556 . -171.2(4) ?
C9 C10 C11 C12 . . 178.8(5) ?
C27 C22 C23 C24 . . -1.4(9) ?
C21 C22 C23 C24 . . 179.7(6) ?
C22 C23 C24 C25 . . 0.1(10) ?
C23 C24 C25 C26 . . 0.5(10) ?
C24 C25 C26 C27 . . 0.3(9) ?
C25 C26 C27 C22 . . -1.6(8) ?
C25 C26 C27 N4 . . 176.9(5) ?
C23 C22 C27 C26 . . 2.1(8) ?
C21 C22 C27 C26 . . -179.0(5) ?
C23 C22 C27 N4 . . -176.5(5) ?
C21 C22 C27 N4 . . 2.4(8) ?
C28 N4 C27 C26 . . 1.6(8) ?
C28 N4 C27 C22 . . -179.8(5) ?
C27 N4 C28 O2 . . 2.9(9) ?
C27 N4 C28 N5 . . -173.6(5) ?
C29 N5 C28 O2 6_556 . 11.9(8) ?
N6 N5 C28 O2 . . 172.1(5) ?
C29 N5 C28 N4 6_556 . -171.4(5) ?
N6 N5 C28 N4 . . -11.2(6) ?
N5 N6 C29 N5 . 6_556 4.2(6) yes
N5 N6 C29 C30 . . 179.2(4) ?
N6 C29 C30 C31 . . 1.2(7) ?
N5 C29 C30 C31 6_556 . 175.9(5) ?
C29 C30 C31 C32 . . 177.3(5) ?
